data_2015945
loop_
_publ_author_name
'Venu, Nalivela'
'Vishweshwar, Peddy'
'Ram, Thaimattam'
'Surya, Devarakonda'
'Apurba, Bhattacharya'

_publ_section_title
;
 (<i>S</i>)-3-(Ammoniomethyl)-5-methylhexanoate (pregabalin)
;
_journal_coeditor_code GA3046
_journal_issue 5
_journal_name_full 'Acta Crystallographica Section C'
_journal_page_first o306
_journal_page_last o308
_journal_paper_doi 10.1107/S0108270107016952
_journal_volume 63
_journal_year 2007
_chemical_formula_iupac 'C8 H17 N O2'
_chemical_formula_moiety 'C8 H17 N O2'
_chemical_formula_sum 'C8 H17 N O2'
_chemical_formula_weight 159.23
_chemical_name_systematic
;
(S)-3-(Ammoniomethyl)-5-methylhexanoate
;
_space_group_IT_number 19
_symmetry_cell_setting orthorhombic
_symmetry_space_group_name_Hall 'P 2ac 2ab'
_symmetry_space_group_name_H-M 'P 21 21 21'
_cell_angle_alpha 90
_cell_angle_beta 90
_cell_angle_gamma 90
_cell_formula_units_Z 4
_cell_length_a 6.4641(4)
_cell_length_b 7.8224(5)
_cell_length_c 18.6122(13)
_cell_measurement_reflns_used 3878
_cell_measurement_temperature 298
_cell_measurement_theta_max 27.5
_cell_measurement_theta_min 2.8
_cell_volume 941.12(11)
_computing_cell_refinement CrystalClear
_computing_data_collection 'CrystalClear (Rigaku Corporation, 1999)'
_computing_data_reduction
;
CrystalStructure (Rigaku/MSC, 2004)
;
_computing_molecular_graphics 'X-SEED (Version 2.0; Barbour, 2001)'
_computing_publication_material
;
CrystalStructure
;
_computing_structure_refinement 'CRYSTALS (Watkin <i>et al.</i>,  1996)'
_computing_structure_solution 'SIR92 (Altomare <i>et al.</i>,  1994)'
_diffrn_detector_area_resol_mean 7.31
_diffrn_measured_fraction_theta_full 0.9954
_diffrn_measured_fraction_theta_max 0.9954
_diffrn_measurement_device_type 'Rigaku Mercury'
_diffrn_measurement_method \w
_diffrn_radiation_type 'Mo K\a'
_diffrn_radiation_wavelength 0.7107
_diffrn_reflns_av_R_equivalents 0.034
_diffrn_reflns_limit_h_max 6
_diffrn_reflns_limit_h_min -8
_diffrn_reflns_limit_k_max 10
_diffrn_reflns_limit_k_min -10
_diffrn_reflns_limit_l_max 24
_diffrn_reflns_limit_l_min -24
_diffrn_reflns_number 7834
_diffrn_reflns_theta_full 27.50
_diffrn_reflns_theta_max 27.50
_diffrn_standards_decay_% 0
_diffrn_standards_number 0
_exptl_absorpt_coefficient_mu 0.079
_exptl_absorpt_correction_T_max 0.985
_exptl_absorpt_correction_T_min 0.981
_exptl_absorpt_correction_type multi-scan
_exptl_absorpt_process_details '(Jacobson, 1998)'
_exptl_crystal_colour colorless
_exptl_crystal_density_diffrn 1.124
_exptl_crystal_density_method 'not measured'
_exptl_crystal_description block
_exptl_crystal_F_000 352.00
_exptl_crystal_size_max 0.40
_exptl_crystal_size_mid 0.22
_exptl_crystal_size_min 0.20
_refine_diff_density_max 0.20
_refine_diff_density_min -0.22
_refine_ls_extinction_coef 112.2(12)
_refine_ls_extinction_method
;
Larson, A. C. (1970). <i>Crystallographic Computing</i>, edited by F.
R. Ahmed, pp. 291--294, eq. 22. Copenhagen: Munksgaard.
;
_refine_ls_goodness_of_fit_ref 1.097
_refine_ls_hydrogen_treatment mixed
_refine_ls_number_parameters 127
_refine_ls_number_reflns 1284
_refine_ls_R_factor_gt 0.0510
_refine_ls_shift/su_max 0.0000
_refine_ls_structure_factor_coef Fsqd
_refine_ls_weighting_details
;
Chebychev polynomial with 3 parameters (Carruthers & Watkin, 1979)
3203.4800    4406.3300    1253.0500
Carruthers, J. R. & Watkin, D. J. (1979). <i>Acta Cryst.</i>
A<b>35</b>, 698--699.
;
_refine_ls_weighting_scheme calc
_refine_ls_wR_factor_ref 0.0560
_reflns_number_gt 870
_reflns_number_total 1284
_reflns_threshold_expression F^2^>2\s(F^2^)
_cod_data_source_file ga3046.cif
_cod_data_source_block I
_cod_database_code 2015945
_cod_database_fobs_code 2015945

loop_
_symmetry_equiv_pos_site_id
_symmetry_equiv_pos_as_xyz
1 x,y,z
2 1/2-x,-y,1/2+z
3 1/2+x,1/2-y,-z
4 -x,1/2+y,1/2-z

loop_
_atom_site_aniso_label
_atom_site_aniso_U_11
_atom_site_aniso_U_22
_atom_site_aniso_U_33
_atom_site_aniso_U_12
_atom_site_aniso_U_13
_atom_site_aniso_U_23
O1 0.0477(10) 0.0408(9) 0.0626(11) 0.0089(9) -0.0074(9) -0.0040(9)
O2 0.0555(11) 0.0266(8) 0.0734(12) 0.0020(9) -0.0097(10) -0.0067(9)
N1 0.0459(12) 0.0259(9) 0.0579(13) -0.0008(10) 0.0025(12) -0.0023(10)
C1 0.0399(12) 0.0282(10) 0.0403(11) 0.0028(11) 0.0025(11) 0.0008(10)
C2 0.0460(10) 0.0244(10) 0.063(2) 0.0042(11) -0.0054(13) -0.0059(11)
C3 0.0417(13) 0.0282(10) 0.0496(13) -0.0003(10) -0.0005(12) -0.0036(10)
C4 0.055(2) 0.0295(11) 0.0540(10) 0.0058(12) 0.0076(13) -0.0031(11)
C5 0.052(2) 0.0375(13) 0.0550(10) -0.0039(13) 0.0060(10) -0.0016(11)
C6 0.067(2) 0.0380(10) 0.054(2) -0.006(2) -0.006(2) -0.0019(12)
C7 0.128(3) 0.076(2) 0.050(2) -0.005(3) -0.001(2) -0.005(2)
C8 0.062(2) 0.070(2) 0.092(2) -0.011(2) -0.019(2) 0.000(2)

loop_
_atom_site_type_symbol
_atom_site_label
_atom_site_fract_x
_atom_site_fract_y
_atom_site_fract_z
_atom_site_U_iso_or_equiv
_atom_site_thermal_displace_type
_atom_site_calc_flag
_atom_site_refinement_flags
_atom_site_occupancy
O O1 0.3077(3) 0.0313(2) 0.07475(9) 0.0504(6) Uani . . 1.000
O O2 0.0259(3) -0.0559(2) 0.01767(10) 0.0518(6) Uani . . 1.000
N N1 0.1117(4) 0.6017(3) 0.01378(13) 0.0432(7) Uani . . 1.000
C C1 0.1296(4) 0.0536(3) 0.05121(11) 0.0361(6) Uani . . 1.000
C C2 0.0286(4) 0.2293(3) 0.05990(10) 0.0445(8) Uani . . 1.000
C C3 0.1492(4) 0.3615(3) 0.10295(12) 0.0398(7) Uani . . 1.000
C C4 0.0731(4) 0.5422(3) 0.08867(13) 0.0462(8) Uani . . 1.000
C C5 0.1420(4) 0.3222(3) 0.18338(13) 0.0482(9) Uani . . 1.000
C C6 0.2907(4) 0.4234(3) 0.23080(10) 0.0530(10) Uani . . 1.000
C C7 0.2596(6) 0.3776(4) 0.31011(13) 0.0847(14) Uani . . 1.000
C C8 0.5139(5) 0.3927(4) 0.2099(2) 0.0747(12) Uani . . 1.000
H H3 0.28960 0.35500 0.08810 0.0480 Uiso calc R 1.000
H H6 0.26070 0.54140 0.22470 0.0640 Uiso calc R 1.000
H H11 0.248(4) 0.575(4) -0.0006(12) 0.054(8) Uiso d . 1.000
H H12 0.108(4) 0.723(2) 0.0130(10) 0.052(8) Uiso d . 1.000
H H13 0.015(4) 0.573(5) -0.0220(10) 0.090(11) Uiso d . 1.000
H H21 -0.09990 0.21280 0.08370 0.0530 Uiso calc R 1.000
H H22 0.00450 0.27450 0.01330 0.0530 Uiso calc R 1.000
H H41 -0.07180 0.54540 0.09720 0.0560 Uiso calc R 1.000
H H42 0.14090 0.61770 0.12100 0.0550 Uiso calc R 1.000
H H51 0.17010 0.20390 0.18990 0.0580 Uiso calc R 1.000
H H52 0.00580 0.34660 0.19950 0.0580 Uiso calc R 1.000
H H71 0.38690 0.38790 0.33530 0.1010 Uiso calc R 1.000
H H72 0.16110 0.45460 0.32980 0.1020 Uiso calc R 1.000
H H73 0.20940 0.26390 0.31420 0.1020 Uiso calc R 1.000
H H81 0.52110 0.37070 0.15980 0.0900 Uiso calc R 1.000
H H82 0.59180 0.49210 0.22120 0.0900 Uiso calc R 1.000
H H83 0.56850 0.29790 0.23560 0.0900 Uiso calc R 1.000

loop_
_atom_type_symbol
_atom_type_description
_atom_type_scat_dispersion_real
_atom_type_scat_dispersion_imag
_atom_type_scat_source
C C 0.003 0.002
;
International Tables for Crystallography
(1992, Vol. C, Tables 4.2.6.8 and 6.1.1.4)
;
H H 0.000 0.000
;
International Tables for Crystallography
(1992, Vol. C, Table 6.1.1.4)
;
N N 0.006 0.003
;
International Tables for Crystallography
(1992, Vol. C, Tables 4.2.6.8 and 6.1.1.4)
;
O O 0.011 0.006
;
International Tables for Crystallography
(1992, Vol. C, Tables 4.2.6.8 and 6.1.1.4)
;

loop_
_geom_angle_atom_site_label_1
_geom_angle_atom_site_label_2
_geom_angle_atom_site_label_3
_geom_angle
_geom_angle_publ_flag
H11 N1 H12 104(2) no
H11 N1 H13 112(2) no
H12 N1 H13 102(3) no
C4 N1 H12 108.8(12) no
C4 N1 H13 118.5(17) no
C4 N1 H11 110.6(15) no
O2 C1 C2 116.0(2) no
O1 C1 O2 125.0(2) no
O1 C1 C2 118.9(2) no
C1 C2 C3 116.6(2) no
C2 C3 C4 112.0(2) no
C2 C3 C5 111.29(19) no
C4 C3 C5 110.38(19) no
N1 C4 C3 113.6(2) no
C3 C5 C6 116.3(2) no
C7 C6 C8 109.6(2) no
C5 C6 C7 110.7(2) no
C5 C6 C8 111.7(2) no
C1 C2 H21 107.00 no
C1 C2 H22 108.00 no
C3 C2 H21 107.00 no
C3 C2 H22 108.00 no
H21 C2 H22 109.00 no
C2 C3 H3 107.00 no
C4 C3 H3 108.00 no
C5 C3 H3 108.00 no
N1 C4 H41 108.00 no
N1 C4 H42 109.00 no
C3 C4 H41 108.00 no
C3 C4 H42 109.00 no
H41 C4 H42 109.00 no
C3 C5 H51 108.00 no
C3 C5 H52 107.00 no
C6 C5 H51 108.00 no
C6 C5 H52 107.00 no
H51 C5 H52 109.00 no
C5 C6 H6 108.00 no
C7 C6 H6 108.00 no
C8 C6 H6 109.00 no
C6 C7 H71 110.00 no
C6 C7 H72 108.00 no
C6 C7 H73 110.00 no
H71 C7 H72 110.00 no
H71 C7 H73 110.00 no
H72 C7 H73 110.00 no
C6 C8 H81 109.00 no
C6 C8 H82 109.00 no
C6 C8 H83 110.00 no
H81 C8 H82 110.00 no
H81 C8 H83 110.00 no
H82 C8 H83 109.00 no

loop_
_geom_bond_atom_site_label_1
_geom_bond_atom_site_label_2
_geom_bond_distance
_geom_bond_publ_flag
O1 C1 1.244(3) yes
O2 C1 1.254(3) yes
N1 C4 1.491(3) yes
N1 H11 0.94(3) no
N1 H12 0.949(16) no
N1 H13 0.94(2) no
C1 C2 1.530(3) yes
C2 C3 1.523(3) yes
C3 C5 1.529(3) yes
C3 C4 1.520(3) yes
C5 C6 1.526(3) yes
C6 C7 1.532(3) yes
C6 C8 1.514(4) yes
C2 H21 0.9500 no
C2 H22 0.9500 no
C3 H3 0.9500 no
C4 H41 0.9500 no
C4 H42 0.9500 no
C5 H51 0.9500 no
C5 H52 0.9500 no
C6 H6 0.9500 no
C7 H71 0.9500 no
C7 H72 0.9500 no
C7 H73 0.9500 no
C8 H81 0.9500 no
C8 H82 0.9500 no
C8 H83 0.9500 no

loop_
_geom_hbond_atom_site_label_D
_geom_hbond_atom_site_label_H
_geom_hbond_atom_site_label_A
_geom_hbond_site_symmetry_A
_geom_hbond_distance_DH
_geom_hbond_distance_HA
_geom_hbond_distance_DA
_geom_hbond_angle_DHA
_geom_hbond_publ_flag
N1 H11 O2 3_555 0.94(3) 1.83(3) 2.764(3) 169(2) yes
N1 H12 O2 1_565 0.949(16) 1.811(17) 2.736(3) 164(2) yes
N1 H13 O1 3_455 0.94(2) 1.85(3) 2.768(3) 164(3) yes
C2 H22 O1 3_455 0.9500 2.5700 3.439(3) 152.00 yes

loop_
_geom_torsion_atom_site_label_1
_geom_torsion_atom_site_label_2
_geom_torsion_atom_site_label_3
_geom_torsion_atom_site_label_4
_geom_torsion
_geom_torsion_publ_flag
O1 C1 C2 C3 -5.0(3) yes
O2 C1 C2 C3 177.8(2) yes
C1 C2 C3 C4 161.71(19) yes
C1 C2 C3 C5 -74.2(3) yes
C2 C3 C4 N1 -66.2(3) yes
C5 C3 C4 N1 169.3(2) yes
C2 C3 C5 C6 168.3(2) yes
C4 C3 C5 C6 -66.8(3) yes
C3 C5 C6 C7 177.2(2) yes
C3 C5 C6 C8 -60.3(3) yes

loop_
_cod_related_entry_id
_cod_related_entry_database
_cod_related_entry_code
1 ChemSpider 4589156
